data_7025895
loop_
_publ_author_name
'Haryono, Marco'
'Kalisz, Marguerite'
'Sibille, Romain'
'Lescou\"ezec, Rodrigue'
'Fave, Claire'
'Trippe-Allard, Ga\"elle'
'Li, Yanling'
'Seuleiman, Mannan'
'Rousseli\`ere, H\'el\`ene'
'Balkhy, Abdel Majid'
'Lacroix, Jean-Christophe'
'Journaux, Yves'

_publ_section_title
;
 One dimensional assembly of Mn&#x2086; single molecule magnets linked by
 oligothiophene bridges.
;
_journal_issue 20
_journal_name_full 'Dalton transactions (Cambridge, England : 2003)'
_journal_page_first 4751
_journal_page_last 4756
_journal_paper_doi 10.1039/c0dt00043d
_journal_volume 39
_journal_year 2010
_chemical_formula_moiety 'C36 H43 Mn3 N3 O12 S, C2 H6 O'
_chemical_formula_sum 'C38 H49 Mn3 N3 O13 S'
_chemical_formula_weight 952.68
_chemical_name_systematic
;
?
;
_space_group_IT_number 2
_symmetry_cell_setting triclinic
_symmetry_Int_Tables_number 2
_symmetry_space_group_name_Hall '-P 1'
_symmetry_space_group_name_H-M 'P -1'
_atom_sites_solution_hydrogens geom
_atom_sites_solution_primary direct
_atom_sites_solution_secondary difmap
_audit_creation_method SHELXL-97
_cell_angle_alpha 100.797(13)
_cell_angle_beta 93.295(11)
_cell_angle_gamma 110.925(11)
_cell_formula_units_Z 2
_cell_length_a 12.5136(13)
_cell_length_b 13.188(2)
_cell_length_c 14.988(2)
_cell_measurement_reflns_used 207
_cell_measurement_temperature 200(2)
_cell_measurement_theta_max 23
_cell_measurement_theta_min 3
_cell_volume 2248.5(6)
_computing_cell_refinement 'Dirax/lsq (Duisenberg & Schreurs, 1989-2000)'
_computing_data_collection 'Collect (Nonius BV, 1997-2000)'
_computing_data_reduction 'EvalCCD (Duisenberg & Schreurs 1990-2000)'
_computing_molecular_graphics 'DIAMOND (Brandenburg, 1999)'
_computing_publication_material 'SHELXL-97 (Sheldrick, 1997)'
_computing_structure_refinement 'SHELXL-97 (Sheldrick, 1997)'
_computing_structure_solution 'SIR-92 (Giacovazzo, 1993)'
_diffrn_ambient_temperature 200(2)
_diffrn_detector_area_resol_mean 9
_diffrn_measured_fraction_theta_full 0.963
_diffrn_measured_fraction_theta_max 0.963
_diffrn_measurement_device_type KappaCCD
_diffrn_measurement_method 'CCD rotation images, thick slices'
_diffrn_radiation_monochromator graphite
_diffrn_radiation_source 'fine-focus sealed tube'
_diffrn_radiation_type MoK\a
_diffrn_radiation_wavelength 0.71073
_diffrn_reflns_av_R_equivalents 0.0366
_diffrn_reflns_av_sigmaI/netI 0.0497
_diffrn_reflns_limit_h_max 17
_diffrn_reflns_limit_h_min -17
_diffrn_reflns_limit_k_max 18
_diffrn_reflns_limit_k_min -18
_diffrn_reflns_limit_l_max 21
_diffrn_reflns_limit_l_min -20
_diffrn_reflns_number 40264
_diffrn_reflns_theta_full 30.00
_diffrn_reflns_theta_max 30.00
_diffrn_reflns_theta_min 3.18
_diffrn_standards_decay_% 0
_diffrn_standards_number 0
_exptl_absorpt_coefficient_mu 0.938
_exptl_absorpt_correction_T_max 0.829
_exptl_absorpt_correction_T_min 0.647
_exptl_absorpt_correction_type multi-scan
_exptl_absorpt_process_details
;
R.H. Blessing, Acta Cryst. (1995), A51, 33-38
;
_exptl_crystal_colour black
_exptl_crystal_density_diffrn 1.407
_exptl_crystal_density_meas ?
_exptl_crystal_density_method 'not measured'
_exptl_crystal_description block
_exptl_crystal_F_000 986
_exptl_crystal_size_max 0.4
_exptl_crystal_size_mid 0.25
_exptl_crystal_size_min 0.2
_refine_diff_density_max 0.626
_refine_diff_density_min -0.607
_refine_diff_density_rms 0.071
_refine_ls_extinction_method none
_refine_ls_goodness_of_fit_ref 1.074
_refine_ls_hydrogen_treatment constr
_refine_ls_matrix_type full
_refine_ls_number_parameters 536
_refine_ls_number_reflns 12652
_refine_ls_number_restraints 0
_refine_ls_restrained_S_all 1.074
_refine_ls_R_factor_all 0.0619
_refine_ls_R_factor_gt 0.0375
_refine_ls_shift/su_max 0.001
_refine_ls_shift/su_mean 0.000
_refine_ls_structure_factor_coef Fsqd
_refine_ls_weighting_details 'calc w=1/[\s^2^(Fo^2^)+(0.0541P)^2^+0.0493P] where P=(Fo^2^+2Fc^2^)/3'
_refine_ls_weighting_scheme calc
_refine_ls_wR_factor_gt 0.0950
_refine_ls_wR_factor_ref 0.1007
_reflns_number_gt 9212
_reflns_number_total 12652
_reflns_threshold_expression >2sigma(I)
_cod_data_source_file c0dt00043d.txt
_cod_data_source_block mhp042
_cod_depositor_comments
;
The following automatic conversions were performed:

'_exptl_crystal_density_meas' value 'not measured' was changed to '?'
- the value is perceived as not measured.

Automatic conversion script
Id: cif_fix_values 3008 2015-01-20 13:52:24Z robertas 
;
_cod_database_code 7025895

loop_
_symmetry_equiv_pos_as_xyz
'x, y, z'
'-x, -y, -z'

loop_
_atom_site_label
_atom_site_type_symbol
_atom_site_fract_x
_atom_site_fract_y
_atom_site_fract_z
_atom_site_U_iso_or_equiv
_atom_site_adp_type
_atom_site_occupancy
_atom_site_symmetry_multiplicity
_atom_site_calc_flag
_atom_site_refinement_flags
_atom_site_disorder_assembly
_atom_site_disorder_group
Mn1 Mn 0.04763(2) 0.59530(2) 0.095638(17) 0.01432(7) Uani 1 1 d . . .
Mn2 Mn 0.27771(2) 0.55311(2) 0.170651(18) 0.01771(7) Uani 1 1 d . C .
Mn3 Mn 0.02361(2) 0.35581(2) 0.145095(19) 0.01697(7) Uani 1 1 d . . .
S1 S 0.03424(6) 0.84511(5) 0.46412(4) 0.03833(14) Uani 1 1 d . . .
O1 O 0.11512(10) 0.50491(9) 0.14274(8) 0.0162(2) Uani 1 1 d . . .
O2 O 0.15651(10) 0.32140(10) 0.17675(9) 0.0229(3) Uani 1 1 d . C .
O3 O -0.07429(11) 0.20868(10) 0.14198(9) 0.0245(3) Uani 1 1 d . . .
O4 O -0.09853(10) 0.46607(9) 0.05317(8) 0.0165(2) Uani 1 1 d . . .
O5 O -0.00484(10) 0.68347(9) 0.02945(8) 0.0180(3) Uani 1 1 d . . .
O6 O 0.29885(10) 0.68923(10) 0.13068(9) 0.0221(3) Uani 1 1 d . . .
O7 O 0.43990(10) 0.59616(11) 0.19422(9) 0.0248(3) Uani 1 1 d . . .
O8 O -0.01593(11) 0.65737(11) 0.21552(9) 0.0254(3) Uani 1 1 d . . .
O9 O 0.05825(13) 0.64227(11) 0.35099(9) 0.0336(3) Uani 1 1 d . . .
O10 O 0.27629(12) 0.44640(11) 0.03173(9) 0.0280(3) Uani 1 1 d . . .
H10A H 0.3209 0.4184 0.0059 0.042 Uiso 1 1 d R . .
H10B H 0.2207 0.4342 -0.0101 0.042 Uiso 1 1 d R . .
O11 O 0.27107(13) 0.63682(12) 0.31723(10) 0.0352(3) Uani 1 1 d . . .
H110 H 0.1992 0.6341 0.3286 0.053 Uiso 1 1 d R C .
O12 O 0.00379(13) 0.41743(11) 0.29062(9) 0.0295(3) Uani 1 1 d . B .
H120 H 0.0205 0.4858 0.3079 0.044 Uiso 1 1 d R . .
N1 N 0.25827(12) 0.41087(12) 0.21343(10) 0.0200(3) Uani 1 1 d . . .
N2 N -0.11641(12) 0.38583(11) 0.10698(9) 0.0158(3) Uani 1 1 d . . .
N3 N 0.20392(12) 0.71941(12) 0.12521(10) 0.0180(3) Uani 1 1 d . . .
C1 C -0.17310(16) 0.18549(15) 0.17855(13) 0.0234(4) Uani 1 1 d . . .
C2 C -0.20763(19) 0.09396(17) 0.22141(15) 0.0348(5) Uani 1 1 d . . .
H2 H -0.1631 0.0505 0.2212 0.042 Uiso 1 1 calc R . .
C3 C -0.3066(2) 0.0680(2) 0.26371(18) 0.0451(6) Uani 1 1 d . . .
H3 H -0.3270 0.0082 0.2922 0.054 Uiso 1 1 calc R . .
C4 C -0.3758(2) 0.1305(2) 0.26393(17) 0.0418(6) Uani 1 1 d . . .
H4 H -0.4411 0.1138 0.2936 0.050 Uiso 1 1 calc R . .
C5 C -0.34595(17) 0.21845(18) 0.21914(15) 0.0342(5) Uani 1 1 d . . .
H5 H -0.3932 0.2591 0.2182 0.041 Uiso 1 1 calc R . .
C6 C -0.24583(16) 0.24732(15) 0.17522(13) 0.0236(4) Uani 1 1 d . . .
C7 C -0.22121(15) 0.33801(15) 0.12467(12) 0.0195(4) Uani 1 1 d . . .
C8 C -0.31675(16) 0.37475(16) 0.09562(14) 0.0268(4) Uani 1 1 d . . .
H8A H -0.3909 0.3149 0.0918 0.032 Uiso 1 1 calc R . .
H8B H -0.3086 0.3908 0.0353 0.032 Uiso 1 1 calc R . .
C9 C -0.3132(2) 0.4791(2) 0.16405(16) 0.0415(5) Uani 1 1 d . . .
H9A H -0.3188 0.4640 0.2242 0.062 Uiso 1 1 calc R . .
H9B H -0.3767 0.4986 0.1457 0.062 Uiso 1 1 calc R . .
H9C H -0.2418 0.5397 0.1649 0.062 Uiso 1 1 calc R . .
C10 C 0.02053(15) 0.79298(14) 0.06775(12) 0.0182(3) Uani 1 1 d . . .
C11 C -0.06317(16) 0.83709(15) 0.04952(13) 0.0238(4) Uani 1 1 d . . .
H11 H -0.1324 0.7912 0.0128 0.029 Uiso 1 1 calc R . .
C12 C -0.04431(18) 0.94850(16) 0.08549(14) 0.0286(4) Uani 1 1 d . . .
H12 H -0.1006 0.9764 0.0726 0.034 Uiso 1 1 calc R . .
C13 C 0.05900(18) 1.01797(16) 0.14080(15) 0.0310(5) Uani 1 1 d . . .
H13 H 0.0710 1.0917 0.1666 0.037 Uiso 1 1 calc R . .
C14 C 0.14358(17) 0.97633(15) 0.15696(14) 0.0284(4) Uani 1 1 d . . .
H14 H 0.2129 1.0238 0.1927 0.034 Uiso 1 1 calc R . .
C15 C 0.12836(15) 0.86344(14) 0.12083(13) 0.0208(4) Uani 1 1 d . . .
C16 C 0.22492(15) 0.82577(14) 0.13616(13) 0.0206(4) Uani 1 1 d . . .
C17 C 0.34926(16) 0.90813(15) 0.15658(15) 0.0294(5) Uani 1 1 d . . .
H17A H 0.3524 0.9785 0.1929 0.035 Uiso 1 1 calc R . .
H17B H 0.3951 0.8799 0.1920 0.035 Uiso 1 1 calc R . .
C18 C 0.3993(2) 0.9266(2) 0.0685(2) 0.0539(7) Uani 1 1 d . . .
H18A H 0.4032 0.8586 0.0354 0.081 Uiso 1 1 calc R . .
H18B H 0.4754 0.9835 0.0828 0.081 Uiso 1 1 calc R . .
H18C H 0.3508 0.9495 0.0315 0.081 Uiso 1 1 calc R . .
C19 C 0.49396(15) 0.57895(16) 0.26692(13) 0.0231(4) Uani 1 1 d . C .
C20 C 0.60255(17) 0.65962(18) 0.30828(15) 0.0329(5) Uani 1 1 d . . .
H20 H 0.6324 0.7246 0.2869 0.039 Uiso 1 1 calc R . .
C21 C 0.66555(19) 0.6444(2) 0.37965(15) 0.0408(6) Uani 1 1 d . . .
H21 H 0.7373 0.6987 0.4053 0.049 Uiso 1 1 calc R . .
C22 C 0.62194(19) 0.5476(2) 0.41368(16) 0.0432(6) Uani 1 1 d . . .
H22 H 0.6641 0.5375 0.4621 0.052 Uiso 1 1 calc R . .
C23 C 0.51482(18) 0.4670(2) 0.37415(15) 0.0357(5) Uani 1 1 d . C .
H23 H 0.4863 0.4027 0.3966 0.043 Uiso 1 1 calc R . .
C24 C 0.44783(16) 0.47970(17) 0.30092(13) 0.0262(4) Uani 1 1 d . . .
C25 C 0.33554(16) 0.38891(15) 0.26060(13) 0.0229(4) Uani 1 1 d . C .
C26 C 0.30949(18) 0.27071(17) 0.27228(15) 0.0329(5) Uani 1 1 d . . .
H26A H 0.3818 0.2621 0.2869 0.039 Uiso 1 1 calc R C .
H26B H 0.2713 0.2192 0.2145 0.039 Uiso 1 1 calc R . .
C27 C 0.2340(3) 0.2396(2) 0.34657(18) 0.0555(7) Uani 1 1 d . C .
H27A H 0.2741 0.2857 0.4051 0.083 Uiso 1 1 calc R . .
H27B H 0.2169 0.1629 0.3475 0.083 Uiso 1 1 calc R . .
H27C H 0.1633 0.2506 0.3340 0.083 Uiso 1 1 calc R . .
C28 C 0.01341(16) 0.68847(15) 0.30134(13) 0.0231(4) Uani 1 1 d . . .
C29 C -0.00660(17) 0.79058(15) 0.34694(12) 0.0247(4) Uani 1 1 d . . .
C30 C -0.0502(2) 0.85460(17) 0.30757(14) 0.0350(5) Uani 1 1 d . . .
H30 H -0.0767 0.8384 0.2453 0.042 Uiso 1 1 calc R . .
C31 C -0.0514(2) 0.94905(19) 0.37096(15) 0.0430(6) Uani 1 1 d . . .
H31 H -0.0795 1.0003 0.3544 0.052 Uiso 1 1 calc R . .
C32 C -0.0069(2) 0.95692(16) 0.45878(13) 0.0306(5) Uani 1 1 d . . .
C33 C -0.0051(2) 0.37104(19) 0.37072(14) 0.0388(5) Uani 1 1 d . . .
H33A H 0.0654 0.4101 0.4135 0.047 Uiso 0.65 1 calc PR A 1
H33B H -0.0151 0.2932 0.3534 0.047 Uiso 0.65 1 calc PR A 1
H33C H -0.0119 0.2942 0.3522 0.047 Uiso 0.35 1 d PR A 2
H33D H -0.0751 0.3710 0.3953 0.047 Uiso 0.35 1 d PR A 2
C34A C -0.1070(4) 0.3814(4) 0.4163(3) 0.0576(12) Uani 0.65 1 d P B 1
H34A H -0.1017 0.4572 0.4265 0.086 Uiso 0.65 1 calc PR B 1
H34B H -0.1063 0.3597 0.4739 0.086 Uiso 0.65 1 calc PR B 1
H34C H -0.1775 0.3339 0.3773 0.086 Uiso 0.65 1 calc PR B 1
C34B C 0.0980(7) 0.4327(6) 0.4459(5) 0.054(2) Uani 0.35 1 d P B 2
H34D H 0.1684 0.4432 0.4197 0.081 Uiso 0.35 1 calc PR B 2
H34E H 0.0939 0.3898 0.4916 0.081 Uiso 0.35 1 calc PR B 2
H34F H 0.0966 0.5039 0.4736 0.081 Uiso 0.35 1 calc PR B 2
C35A C 0.3553(7) 0.7575(7) 0.3555(5) 0.0473(19) Uiso 0.40 1 d P C 4
H35A H 0.3205 0.8097 0.3442 0.057 Uiso 0.40 1 calc PR C 4
H35B H 0.4257 0.7726 0.3275 0.057 Uiso 0.40 1 calc PR C 4
C36A C 0.3811(10) 0.7671(9) 0.4615(8) 0.097(3) Uiso 0.40 1 d P C 4
H36A H 0.3118 0.7259 0.4835 0.146 Uiso 0.40 1 calc PR C 4
H36B H 0.4083 0.8440 0.4930 0.146 Uiso 0.40 1 calc PR C 4
H36C H 0.4391 0.7374 0.4725 0.146 Uiso 0.40 1 calc PR C 4
C35B C 0.3488(5) 0.7320(5) 0.3757(4) 0.0510(14) Uiso 0.60 1 d P C 5
H35C H 0.3132 0.7865 0.3888 0.061 Uiso 0.60 1 calc PR C 5
H35D H 0.4156 0.7633 0.3455 0.061 Uiso 0.60 1 calc PR C 5
C36B C 0.3893(7) 0.7092(6) 0.4675(5) 0.100(2) Uiso 0.60 1 d P C 5
H36D H 0.3233 0.6746 0.4961 0.150 Uiso 0.60 1 calc PR C 5
H36E H 0.4386 0.7783 0.5075 0.150 Uiso 0.60 1 calc PR C 5
H36F H 0.4311 0.6607 0.4554 0.150 Uiso 0.60 1 calc PR C 5
O13 O 0.43110(14) 0.35608(14) -0.04270(12) 0.0476(4) Uani 1 1 d . . .
H130 H 0.4708 0.3786 -0.0844 0.071 Uiso 1 1 d R . .
C37 C 0.3863(2) 0.2367(2) -0.0682(2) 0.0593(8) Uani 1 1 d . . .
H37A H 0.4434 0.2116 -0.0957 0.071 Uiso 1 1 calc R . .
H37B H 0.3177 0.2103 -0.1130 0.071 Uiso 1 1 calc R . .
C38 C 0.3570(2) 0.1906(3) 0.0154(3) 0.0827(12) Uani 1 1 d . . .
H38A H 0.4258 0.2144 0.0584 0.124 Uiso 1 1 calc R . .
H38B H 0.3247 0.1107 -0.0019 0.124 Uiso 1 1 calc R . .
H38C H 0.3019 0.2171 0.0431 0.124 Uiso 1 1 calc R . .

loop_
_atom_site_aniso_label
_atom_site_aniso_U_11
_atom_site_aniso_U_22
_atom_site_aniso_U_33
_atom_site_aniso_U_23
_atom_site_aniso_U_13
_atom_site_aniso_U_12
Mn1 0.01612(13) 0.01069(12) 0.01545(13) -0.00026(10) 0.00063(10) 0.00603(10)
Mn2 0.01626(13) 0.01600(13) 0.02141(15) 0.00252(11) 0.00066(11) 0.00780(10)
Mn3 0.01732(13) 0.01292(13) 0.02126(14) 0.00313(10) 0.00169(11) 0.00684(10)
S1 0.0723(4) 0.0334(3) 0.0188(2) -0.0043(2) -0.0018(3) 0.0374(3)
O1 0.0163(6) 0.0120(5) 0.0201(6) 0.0014(5) 0.0013(5) 0.0063(5)
O2 0.0213(6) 0.0161(6) 0.0304(7) 0.0023(5) -0.0033(5) 0.0083(5)
O3 0.0264(7) 0.0142(6) 0.0331(8) 0.0058(5) 0.0052(6) 0.0075(5)
O4 0.0200(6) 0.0141(6) 0.0159(6) 0.0031(5) 0.0011(5) 0.0075(5)
O5 0.0228(6) 0.0119(5) 0.0186(6) -0.0009(5) -0.0007(5) 0.0083(5)
O6 0.0165(6) 0.0196(6) 0.0327(7) 0.0057(6) 0.0034(5) 0.0098(5)
O7 0.0174(6) 0.0270(7) 0.0315(8) 0.0089(6) 0.0016(5) 0.0093(5)
O8 0.0323(7) 0.0240(7) 0.0191(7) -0.0039(5) 0.0057(6) 0.0136(6)
O9 0.0533(9) 0.0290(7) 0.0247(7) -0.0006(6) 0.0035(7) 0.0263(7)
O10 0.0305(7) 0.0328(7) 0.0233(7) -0.0004(6) 0.0021(6) 0.0186(6)
O11 0.0333(8) 0.0384(8) 0.0284(8) -0.0069(7) 0.0003(6) 0.0147(7)
O12 0.0478(9) 0.0221(7) 0.0202(7) 0.0036(6) 0.0075(6) 0.0150(6)
N1 0.0193(7) 0.0189(7) 0.0219(8) 0.0015(6) 0.0017(6) 0.0090(6)
N2 0.0207(7) 0.0121(6) 0.0130(7) 0.0014(5) 0.0019(6) 0.0050(6)
N3 0.0168(7) 0.0166(7) 0.0207(8) 0.0018(6) 0.0003(6) 0.0080(6)
C1 0.0236(9) 0.0190(9) 0.0229(10) 0.0026(8) 0.0000(8) 0.0039(7)
C2 0.0396(12) 0.0272(11) 0.0386(13) 0.0143(10) 0.0074(10) 0.0101(9)
C3 0.0491(14) 0.0364(12) 0.0497(15) 0.0259(11) 0.0138(12) 0.0067(11)
C4 0.0326(11) 0.0444(13) 0.0460(14) 0.0208(11) 0.0144(10) 0.0047(10)
C5 0.0260(10) 0.0391(12) 0.0401(13) 0.0162(10) 0.0119(9) 0.0105(9)
C6 0.0226(9) 0.0213(9) 0.0231(10) 0.0048(8) 0.0031(8) 0.0037(8)
C7 0.0192(8) 0.0209(9) 0.0181(9) 0.0019(7) 0.0034(7) 0.0083(7)
C8 0.0193(9) 0.0336(11) 0.0313(11) 0.0124(9) 0.0068(8) 0.0114(8)
C9 0.0496(14) 0.0533(14) 0.0389(13) 0.0129(11) 0.0185(11) 0.0364(12)
C10 0.0256(9) 0.0132(8) 0.0174(9) 0.0012(7) 0.0043(7) 0.0099(7)
C11 0.0268(9) 0.0193(9) 0.0247(10) -0.0011(8) -0.0023(8) 0.0117(8)
C12 0.0360(11) 0.0244(10) 0.0314(11) 0.0030(8) -0.0002(9) 0.0209(9)
C13 0.0407(12) 0.0153(9) 0.0381(12) -0.0003(8) 0.0000(10) 0.0158(9)
C14 0.0298(10) 0.0132(8) 0.0368(12) -0.0019(8) -0.0025(9) 0.0062(8)
C15 0.0250(9) 0.0150(8) 0.0232(9) 0.0028(7) 0.0022(7) 0.0093(7)
C16 0.0215(9) 0.0162(8) 0.0208(9) -0.0001(7) 0.0007(7) 0.0056(7)
C17 0.0217(9) 0.0172(9) 0.0446(13) 0.0016(9) -0.0005(9) 0.0051(8)
C18 0.0378(13) 0.0533(16) 0.0651(18) 0.0245(14) 0.0157(13) 0.0036(12)
C19 0.0203(9) 0.0282(10) 0.0218(9) -0.0003(8) 0.0012(7) 0.0134(8)
C20 0.0243(10) 0.0344(11) 0.0350(12) 0.0012(9) 0.0008(9) 0.0089(9)
C21 0.0273(11) 0.0501(14) 0.0317(12) -0.0048(11) -0.0064(9) 0.0072(10)
C22 0.0328(12) 0.0615(16) 0.0293(12) 0.0079(11) -0.0089(10) 0.0137(11)
C23 0.0320(11) 0.0461(13) 0.0302(11) 0.0119(10) -0.0002(9) 0.0151(10)
C24 0.0236(9) 0.0339(11) 0.0218(10) 0.0032(8) 0.0012(8) 0.0134(8)
C25 0.0248(9) 0.0251(9) 0.0212(9) 0.0051(8) 0.0002(8) 0.0126(8)
C26 0.0348(11) 0.0289(11) 0.0370(12) 0.0110(9) -0.0064(9) 0.0143(9)
C27 0.0747(19) 0.0401(14) 0.0427(15) 0.0163(12) 0.0059(14) 0.0078(13)
C28 0.0274(9) 0.0180(9) 0.0222(10) -0.0019(7) 0.0066(8) 0.0093(8)
C29 0.0363(11) 0.0229(9) 0.0160(9) -0.0023(7) 0.0065(8) 0.0152(8)
C30 0.0615(14) 0.0355(11) 0.0153(9) -0.0020(8) 0.0017(9) 0.0310(11)
C31 0.0836(18) 0.0402(12) 0.0227(11) 0.0018(9) 0.0036(11) 0.0472(13)
C32 0.0521(13) 0.0257(10) 0.0202(10) -0.0017(8) 0.0043(9) 0.0252(10)
C33 0.0565(14) 0.0338(12) 0.0230(11) 0.0063(9) 0.0024(10) 0.0138(11)
C34A 0.058(3) 0.069(3) 0.0261(19) 0.0049(19) 0.0167(18) 0.002(2)
C34B 0.077(5) 0.040(4) 0.038(4) 0.008(3) -0.006(4) 0.016(4)
O13 0.0504(10) 0.0485(10) 0.0598(11) 0.0230(9) 0.0269(9) 0.0291(8)
C37 0.0506(16) 0.0526(16) 0.082(2) 0.0210(16) 0.0222(15) 0.0227(14)
C38 0.0389(15) 0.093(2) 0.131(3) 0.077(2) 0.0084(18) 0.0175(16)

loop_
_atom_type_symbol
_atom_type_description
_atom_type_scat_dispersion_real
_atom_type_scat_dispersion_imag
_atom_type_scat_source
C C 0.0033 0.0016 'International Tables Vol C Tables 4.2.6.8 and 6.1.1.4'
H H 0.0000 0.0000 'International Tables Vol C Tables 4.2.6.8 and 6.1.1.4'
N N 0.0061 0.0033 'International Tables Vol C Tables 4.2.6.8 and 6.1.1.4'
O O 0.0106 0.0060 'International Tables Vol C Tables 4.2.6.8 and 6.1.1.4'
S S 0.1246 0.1234 'International Tables Vol C Tables 4.2.6.8 and 6.1.1.4'
Mn Mn 0.3368 0.7283 'International Tables Vol C Tables 4.2.6.8 and 6.1.1.4'

loop_
_geom_angle_atom_site_label_1
_geom_angle_atom_site_label_2
_geom_angle_atom_site_label_3
_geom_angle
_geom_angle_site_symmetry_1
_geom_angle_site_symmetry_3
O1 Mn1 O5 169.37(5) . .
O1 Mn1 O4 90.59(5) . .
O5 Mn1 O4 91.45(5) . .
O1 Mn1 N3 87.98(5) . .
O5 Mn1 N3 88.71(6) . .
O4 Mn1 N3 172.92(6) . .
O1 Mn1 O8 100.27(5) . .
O5 Mn1 O8 90.04(5) . .
O4 Mn1 O8 92.74(5) . .
N3 Mn1 O8 94.34(6) . .
O1 Mn1 O4 88.32(5) . 2_565
O5 Mn1 O4 81.51(5) . 2_565
O4 Mn1 O4 84.32(5) . 2_565
N3 Mn1 O4 88.70(5) . 2_565
O8 Mn1 O4 170.96(5) . 2_565
O7 Mn2 O1 177.48(5) . .
O7 Mn2 O6 90.02(5) . .
O1 Mn2 O6 90.91(5) . .
O7 Mn2 N1 89.06(6) . .
O1 Mn2 N1 90.01(5) . .
O6 Mn2 N1 179.07(6) . .
O7 Mn2 O10 89.86(6) . .
O1 Mn2 O10 87.71(5) . .
O6 Mn2 O10 97.38(5) . .
N1 Mn2 O10 82.76(6) . .
O7 Mn2 O11 91.46(6) . .
O1 Mn2 O11 90.86(5) . .
O6 Mn2 O11 90.76(6) . .
N1 Mn2 O11 89.12(6) . .
O10 Mn2 O11 171.75(5) . .
O3 Mn3 O1 176.29(5) . .
O3 Mn3 O2 90.29(6) . .
O1 Mn3 O2 93.01(5) . .
O3 Mn3 N2 88.25(6) . .
O1 Mn3 N2 88.38(5) . .
O2 Mn3 N2 177.33(6) . .
O3 Mn3 O12 93.24(6) . .
O1 Mn3 O12 88.16(5) . .
O2 Mn3 O12 94.74(6) . .
N2 Mn3 O12 87.57(6) . .
C29 S1 C32 91.89(9) . .
Mn2 O1 Mn1 120.70(6) . .
Mn2 O1 Mn3 118.24(6) . .
Mn1 O1 Mn3 120.37(6) . .
N1 O2 Mn3 116.75(9) . .
C1 O3 Mn3 121.75(11) . .
N2 O4 Mn1 112.83(9) . .
N2 O4 Mn1 112.07(8) . 2_565
Mn1 O4 Mn1 95.68(5) . 2_565
C10 O5 Mn1 119.65(10) . .
N3 O6 Mn2 116.81(10) . .
C19 O7 Mn2 123.69(12) . .
C28 O8 Mn1 139.04(12) . .
Mn2 O10 H10A 137.2 . .
Mn2 O10 H10B 116.8 . .
H10A O10 H10B 105.7 . .
C35B O11 Mn2 130.9(3) . .
C35A O11 Mn2 118.1(3) . .
C35B O11 H110 106.2 . .
C35A O11 H110 106.9 . .
Mn2 O11 H110 114.2 . .
C33 O12 Mn3 133.65(12) . .
C33 O12 H120 107.9 . .
Mn3 O12 H120 116.5 . .
C25 N1 O2 115.94(14) . .
C25 N1 Mn2 128.04(13) . .
O2 N1 Mn2 115.28(10) . .
C7 N2 O4 117.19(14) . .
C7 N2 Mn3 127.30(12) . .
O4 N2 Mn3 115.49(10) . .
C16 N3 O6 116.68(14) . .
C16 N3 Mn1 126.33(12) . .
O6 N3 Mn1 116.94(10) . .
O3 C1 C2 118.17(17) . .
O3 C1 C6 123.25(16) . .
C2 C1 C6 118.57(18) . .
C3 C2 C1 121.1(2) . .
C3 C2 H2 119.4 . .
C1 C2 H2 119.4 . .
C2 C3 C4 120.7(2) . .
C2 C3 H3 119.7 . .
C4 C3 H3 119.7 . .
C3 C4 C5 119.3(2) . .
C3 C4 H4 120.4 . .
C5 C4 H4 120.4 . .
C4 C5 C6 121.6(2) . .
C4 C5 H5 119.2 . .
C6 C5 H5 119.2 . .
C5 C6 C1 118.60(18) . .
C5 C6 C7 119.45(17) . .
C1 C6 C7 121.93(16) . .
N2 C7 C6 119.08(16) . .
N2 C7 C8 120.96(16) . .
C6 C7 C8 119.95(16) . .
C7 C8 C9 111.08(16) . .
C7 C8 H8A 109.4 . .
C9 C8 H8A 109.4 . .
C7 C8 H8B 109.4 . .
C9 C8 H8B 109.4 . .
H8A C8 H8B 108.0 . .
C8 C9 H9A 109.5 . .
C8 C9 H9B 109.5 . .
H9A C9 H9B 109.5 . .
C8 C9 H9C 109.5 . .
H9A C9 H9C 109.5 . .
H9B C9 H9C 109.5 . .
O5 C10 C11 117.25(15) . .
O5 C10 C15 122.86(15) . .
C11 C10 C15 119.83(15) . .
C12 C11 C10 121.15(17) . .
C12 C11 H11 119.4 . .
C10 C11 H11 119.4 . .
C13 C12 C11 119.93(17) . .
C13 C12 H12 120.0 . .
C11 C12 H12 120.0 . .
C14 C13 C12 119.44(17) . .
C14 C13 H13 120.3 . .
C12 C13 H13 120.3 . .
C13 C14 C15 122.44(17) . .
C13 C14 H14 118.8 . .
C15 C14 H14 118.8 . .
C10 C15 C14 117.13(16) . .
C10 C15 C16 123.09(15) . .
C14 C15 C16 119.73(16) . .
N3 C16 C15 119.70(15) . .
N3 C16 C17 119.17(16) . .
C15 C16 C17 120.93(15) . .
C18 C17 C16 110.78(18) . .
C18 C17 H17A 109.5 . .
C16 C17 H17A 109.5 . .
C18 C17 H17B 109.5 . .
C16 C17 H17B 109.5 . .
H17A C17 H17B 108.1 . .
C17 C18 H18A 109.5 . .
C17 C18 H18B 109.5 . .
H18A C18 H18B 109.5 . .
C17 C18 H18C 109.5 . .
H18A C18 H18C 109.5 . .
H18B C18 H18C 109.5 . .
O7 C19 C20 118.52(18) . .
O7 C19 C24 122.51(16) . .
C20 C19 C24 118.90(18) . .
C21 C20 C19 121.6(2) . .
C21 C20 H20 119.2 . .
C19 C20 H20 119.2 . .
C20 C21 C22 120.3(2) . .
C20 C21 H21 119.8 . .
C22 C21 H21 119.8 . .
C23 C22 C21 119.1(2) . .
C23 C22 H22 120.4 . .
C21 C22 H22 120.4 . .
C22 C23 C24 122.1(2) . .
C22 C23 H23 118.9 . .
C24 C23 H23 118.9 . .
C23 C24 C19 117.95(18) . .
C23 C24 C25 119.13(18) . .
C19 C24 C25 122.88(17) . .
N1 C25 C24 119.41(17) . .
N1 C25 C26 119.59(17) . .
C24 C25 C26 121.00(16) . .
C25 C26 C27 113.89(19) . .
C25 C26 H26A 108.8 . .
C27 C26 H26A 108.8 . .
C25 C26 H26B 108.8 . .
C27 C26 H26B 108.8 . .
H26A C26 H26B 107.7 . .
C26 C27 H27A 109.5 . .
C26 C27 H27B 109.5 . .
H27A C27 H27B 109.5 . .
C26 C27 H27C 109.5 . .
H27A C27 H27C 109.5 . .
H27B C27 H27C 109.5 . .
O8 C28 O9 126.09(17) . .
O8 C28 C29 115.79(17) . .
O9 C28 C29 118.12(16) . .
C30 C29 C28 128.26(17) . .
C30 C29 S1 111.09(14) . .
C28 C29 S1 120.58(14) . .
C29 C30 C31 113.30(18) . .
C29 C30 H30 123.4 . .
C31 C30 H30 123.4 . .
C32 C31 C30 113.25(19) . .
C32 C31 H31 123.4 . .
C30 C31 H31 123.4 . .
C31 C32 C32 128.5(2) . 2_576
C31 C32 S1 110.46(14) . .
C32 C32 S1 121.0(2) 2_576 .
O12 C33 C34A 109.9(2) . .
O12 C33 C34B 113.9(3) . .
C34A C33 C34B 104.0(4) . .
O12 C33 H33A 109.7 . .
C34A C33 H33A 109.7 . .
O12 C33 H33B 109.7 . .
C34A C33 H33B 109.7 . .
C34B C33 H33B 109.5 . .
H33A C33 H33B 108.2 . .
O12 C33 H33C 108.3 . .
C34A C33 H33C 112.2 . .
C34B C33 H33C 108.6 . .
H33A C33 H33C 107.0 . .
O12 C33 H33D 108.9 . .
C34B C33 H33D 109.3 . .
H33A C33 H33D 115.0 . .
H33B C33 H33D 105.2 . .
H33C C33 H33D 107.7 . .
C33 C34A H34A 109.5 . .
H33D C34A H34A 116.2 . .
C33 C34A H34B 109.5 . .
H33D C34A H34B 112.0 . .
C33 C34A H34C 109.5 . .
H33D C34A H34C 99.7 . .
C33 C34B H34D 109.5 . .
C33 C34B H34E 109.5 . .
H34D C34B H34E 109.5 . .
C33 C34B H34F 109.5 . .
H34D C34B H34F 109.5 . .
H34E C34B H34F 109.5 . .
O11 C35A C36A 105.0(6) . .
O11 C35A H35A 110.7 . .
C36A C35A H35A 110.7 . .
O11 C35A H35B 110.7 . .
C36A C35A H35B 110.7 . .
H35A C35A H35B 108.8 . .
C35A C36A H36A 109.5 . .
C35A C36A H36B 109.5 . .
H36A C36A H36B 109.5 . .
C35A C36A H36C 109.5 . .
H36A C36A H36C 109.5 . .
H36B C36A H36C 109.5 . .
O11 C35B C36B 112.5(5) . .
O11 C35B H35C 109.1 . .
C36B C35B H35C 109.1 . .
O11 C35B H35D 109.1 . .
C36B C35B H35D 109.1 . .
H35C C35B H35D 107.8 . .
C35B C36B H36D 109.5 . .
C35B C36B H36E 109.5 . .
H36D C36B H36E 109.5 . .
C35B C36B H36F 109.5 . .
H36D C36B H36F 109.5 . .
H36E C36B H36F 109.5 . .
C37 O13 H130 106.2 . .
O13 C37 C38 109.4(3) . .
O13 C37 H37A 109.8 . .
C38 C37 H37A 109.8 . .
O13 C37 H37B 109.8 . .
C38 C37 H37B 109.8 . .
H37A C37 H37B 108.2 . .
C37 C38 H38A 109.5 . .
C37 C38 H38B 109.5 . .
H38A C38 H38B 109.5 . .
C37 C38 H38C 109.5 . .
H38A C38 H38C 109.5 . .
H38B C38 H38C 109.5 . .

loop_
_geom_bond_atom_site_label_1
_geom_bond_atom_site_label_2
_geom_bond_distance
_geom_bond_site_symmetry_2
Mn1 O1 1.8970(12) .
Mn1 O5 1.9156(12) .
Mn1 O4 1.9718(12) .
Mn1 N3 2.0106(15) .
Mn1 O8 2.1470(13) .
Mn1 O4 2.4271(13) 2_565
Mn2 O7 1.8936(12) .
Mn2 O1 1.8967(12) .
Mn2 O6 1.9322(13) .
Mn2 N1 2.0327(15) .
Mn2 O10 2.2795(14) .
Mn2 O11 2.2869(15) .
Mn3 O3 1.8787(13) .
Mn3 O1 1.8977(12) .
Mn3 O2 1.9302(12) .
Mn3 N2 2.0045(15) .
Mn3 O12 2.2409(14) .
S1 C29 1.7390(19) .
S1 C32 1.740(2) .
O2 N1 1.3854(19) .
O3 C1 1.339(2) .
O4 N2 1.4112(17) .
O4 Mn1 2.4271(13) 2_565
O5 C10 1.363(2) .
O6 N3 1.3838(18) .
O7 C19 1.347(2) .
O8 C28 1.264(2) .
O9 C28 1.267(2) .
O10 H10A 0.8467 .
O10 H10B 0.8568 .
O11 C35B 1.381(6) .
O11 C35A 1.538(8) .
O11 H110 0.9144 .
O12 C33 1.439(2) .
O12 H120 0.8337 .
N1 C25 1.310(2) .
N2 C7 1.304(2) .
N3 C16 1.307(2) .
C1 C2 1.416(3) .
C1 C6 1.427(3) .
C2 C3 1.386(3) .
C2 H2 0.9300 .
C3 C4 1.392(3) .
C3 H3 0.9300 .
C4 C5 1.396(3) .
C4 H4 0.9300 .
C5 C6 1.413(3) .
C5 H5 0.9300 .
C6 C7 1.484(3) .
C7 C8 1.512(2) .
C8 C9 1.539(3) .
C8 H8A 0.9700 .
C8 H8B 0.9700 .
C9 H9A 0.9600 .
C9 H9B 0.9600 .
C9 H9C 0.9600 .
C10 C11 1.404(2) .
C10 C15 1.422(2) .
C11 C12 1.395(3) .
C11 H11 0.9300 .
C12 C13 1.394(3) .
C12 H12 0.9300 .
C13 C14 1.384(3) .
C13 H13 0.9300 .
C14 C15 1.425(2) .
C14 H14 0.9300 .
C15 C16 1.483(2) .
C16 C17 1.519(2) .
C17 C18 1.517(3) .
C17 H17A 0.9700 .
C17 H17B 0.9700 .
C18 H18A 0.9600 .
C18 H18B 0.9600 .
C18 H18C 0.9600 .
C19 C20 1.409(3) .
C19 C24 1.432(3) .
C20 C21 1.379(3) .
C20 H20 0.9300 .
C21 C22 1.402(3) .
C21 H21 0.9300 .
C22 C23 1.390(3) .
C22 H22 0.9300 .
C23 C24 1.414(3) .
C23 H23 0.9300 .
C24 C25 1.484(3) .
C25 C26 1.521(3) .
C26 C27 1.522(3) .
C26 H26A 0.9700 .
C26 H26B 0.9700 .
C27 H27A 0.9600 .
C27 H27B 0.9600 .
C27 H27C 0.9600 .
C28 C29 1.503(2) .
C29 C30 1.355(3) .
C30 C31 1.423(3) .
C30 H30 0.9300 .
C31 C32 1.370(3) .
C31 H31 0.9300 .
C32 C32 1.468(4) 2_576
C33 C34A 1.517(5) .
C33 C34B 1.528(7) .
C33 H33A 0.9700 .
C33 H33B 0.9700 .
C33 H33C 0.9700 .
C33 H33D 0.9700 .
C34A H33D 0.5609 .
C34A H34A 0.9600 .
C34A H34B 0.9600 .
C34A H34C 0.9600 .
C34B H34D 0.9600 .
C34B H34E 0.9600 .
C34B H34F 0.9600 .
C35A C36A 1.575(13) .
C35A H35A 0.9700 .
C35A H35B 0.9700 .
C36A H36A 0.9600 .
C36A H36B 0.9600 .
C36A H36C 0.9600 .
C35B C36B 1.556(9) .
C35B H35C 0.9700 .
C35B H35D 0.9700 .
C36B H36D 0.9600 .
C36B H36E 0.9600 .
C36B H36F 0.9600 .
O13 C37 1.434(3) .
O13 H130 0.8525 .
C37 C38 1.501(4) .
C37 H37A 0.9700 .
C37 H37B 0.9700 .
C38 H38A 0.9600 .
C38 H38B 0.9600 .
C38 H38C 0.9600 .
